data_1533678
loop_
_publ_author_name
'Tougait, O.'
'Noel, H.'
'Troc, R.'

_publ_section_title
;
 Spin-glass like behaviour in a new ternary uranium cobalt aluminide U3
 Co4+x Al12-x with x= 0.55(2)
;
_journal_name_full 'Journal of Solid State Chemistry'
_journal_page_first 2053
_journal_page_last 2057
_journal_volume 177
_journal_year 2004
_chemical_formula_sum 'Al11.45 Co4.55 U3'
_space_group_IT_number 194
_symmetry_space_group_name_Hall '-P 6c 2c'
_symmetry_space_group_name_H-M 'P 63/m m c'
_cell_angle_alpha 90
_cell_angle_beta 90
_cell_angle_gamma 120
_cell_formula_units_Z 2
_cell_length_a 8.6518
_cell_length_b 8.6518
_cell_length_c 9.262
_cell_volume 600.411
_citation_journal_id_ASTM JSSCBI
_cod_data_source_file Tougait_JSSCBI_2004_1740.cif
_cod_data_source_block Al11.45Co4.55U3
_cod_original_cell_volume 600.4106
_cod_database_code 1533678

loop_
_symmetry_equiv_pos_as_xyz
x,y,z
x-y,x,z+1/2
-y,x-y,z
-x,-y,z+1/2
-x+y,-x,z
y,-x+y,z+1/2
-y,-x,-z+1/2
x-y,-y,-z
x,x-y,-z+1/2
y,x,-z
-x+y,y,-z+1/2
-x,-x+y,-z
-x,-y,-z
-x+y,-x,-z-1/2
y,-x+y,-z
x,y,-z-1/2
x-y,x,-z
-y,x-y,-z-1/2
y,x,z-1/2
-x+y,y,z
-x,-x+y,z-1/2
-y,-x,z
x-y,-y,z-1/2
x,x-y,z

loop_
_atom_site_label
_atom_site_type_symbol
_atom_site_fract_x
_atom_site_fract_y
_atom_site_fract_z
_atom_site_occupancy
_atom_site_U_iso_or_equiv
U1 U 0.198 0.396 0.25 1 0.0
Al2 Al 0.5643 0.1286 0.25 0.82 0.0
Al3 Al 0.3333 0.6667 0.0082 1 0.0
Al4 Al 0 0 0.25 1 0.0
Co1 Co 0 0 0 1 0.0
Co3 Co 0.5643 0.1286 0.25 0.18 0.0
Co2 Co 0.5 0 0 1 0.0
Al1 Al 0.1615 0.323 0.5797 1 0.0
